data_7102327
loop_
_publ_author_name
'Li, Hong-Xi'
'Wu, Hua-Zhou'
'Zhang, Wen-Hua'
'Ren, Zhi-Gang'
'Zhang, Yong'
'Lang, Jian-Ping'

_publ_section_title
;
 Unique formation of two high-nuclearity metallamacrocycles from a
 mononuclear complex [Zn(dmpzdtc)2]
 (dmpzdtc=3,5-dimethylpyrazole-1-dithiocarboxylate) via CS2
 elimination.
;
_journal_issue 47
_journal_name_full 'Chemical communications (Cambridge, England)'
_journal_page_first 5052
_journal_page_last 5054
_journal_paper_doi 10.1039/b710787k
_journal_year 2007
_chemical_formula_moiety 'C60 H88 N24 O4 Zn8, 2(C2 H4 Br2)'
_chemical_formula_sum 'C64 H96 Br4 N24 O4 Zn8'
_chemical_formula_weight 2108.37
_chemical_name_systematic
;
?
;
_space_group_IT_number 2
_symmetry_cell_setting triclinic
_symmetry_space_group_name_Hall '-P 1'
_symmetry_space_group_name_H-M 'P -1'
_atom_sites_solution_hydrogens geom
_atom_sites_solution_primary direct
_atom_sites_solution_secondary difmap
_audit_creation_method SHELXL-97
_cell_angle_alpha 64.53(3)
_cell_angle_beta 81.38(3)
_cell_angle_gamma 68.43(3)
_cell_formula_units_Z 1
_cell_length_a 10.577(2)
_cell_length_b 14.267(3)
_cell_length_c 16.194(3)
_cell_measurement_reflns_used 6223
_cell_measurement_temperature 193(2)
_cell_measurement_theta_max 25.3491
_cell_measurement_theta_min 3.0088
_cell_volume 2051.6(10)
_computing_structure_refinement 'SHELXL-97 (Sheldrick, 1997)'
_computing_structure_solution 'SHELXS-97 (Sheldrick, 1990)'
_diffrn_ambient_temperature 193(2)
_diffrn_measured_fraction_theta_full 0.993
_diffrn_measured_fraction_theta_max 0.993
_diffrn_measurement_device_type 'Rigaku Mercury'
_diffrn_measurement_method \w
_diffrn_radiation_monochromator graphite
_diffrn_radiation_source 'fine-focus sealed tube'
_diffrn_radiation_type MoK\a
_diffrn_radiation_wavelength 0.71073
_diffrn_reflns_av_R_equivalents 0.0697
_diffrn_reflns_av_sigmaI/netI 0.0902
_diffrn_reflns_limit_h_max 12
_diffrn_reflns_limit_h_min -12
_diffrn_reflns_limit_k_max 14
_diffrn_reflns_limit_k_min -17
_diffrn_reflns_limit_l_max 19
_diffrn_reflns_limit_l_min -19
_diffrn_reflns_number 20246
_diffrn_reflns_theta_full 25.35
_diffrn_reflns_theta_max 25.35
_diffrn_reflns_theta_min 3.01
_diffrn_standards_decay_% 0
_diffrn_standards_interval_count 0
_diffrn_standards_interval_time 0
_diffrn_standards_number 0
_exptl_absorpt_coefficient_mu 4.303
_exptl_absorpt_correction_T_max 0.6529
_exptl_absorpt_correction_T_min 0.4489
_exptl_absorpt_correction_type multi-scan
_exptl_absorpt_process_details 'Jacobson, R. (1998) Private communication.'
_exptl_crystal_colour Colorless
_exptl_crystal_density_diffrn 1.707
_exptl_crystal_density_method 'not measured'
_exptl_crystal_description Block
_exptl_crystal_F_000 1060
_exptl_crystal_size_max 0.31
_exptl_crystal_size_mid 0.16
_exptl_crystal_size_min 0.10
_refine_diff_density_max 3.353
_refine_diff_density_min -0.801
_refine_diff_density_rms 0.152
_refine_ls_extinction_method none
_refine_ls_goodness_of_fit_ref 1.116
_refine_ls_hydrogen_treatment constr
_refine_ls_matrix_type full
_refine_ls_number_parameters 500
_refine_ls_number_reflns 7469
_refine_ls_number_restraints 38
_refine_ls_restrained_S_all 1.113
_refine_ls_R_factor_all 0.1215
_refine_ls_R_factor_gt 0.0830
_refine_ls_shift/su_max 0.000
_refine_ls_shift/su_mean 0.000
_refine_ls_structure_factor_coef Fsqd
_refine_ls_weighting_details 'calc w=1/[\s^2^(Fo^2^)+(0.0860P)^2^+7.0190P] where P=(Fo^2^+2Fc^2^)/3'
_refine_ls_weighting_scheme calc
_refine_ls_wR_factor_gt 0.1828
_refine_ls_wR_factor_ref 0.2042
_reflns_number_gt 5297
_reflns_number_total 7469
_reflns_threshold_expression >2sigma(I)
_cod_data_source_file b710787k.txt
_cod_data_source_block 2
_cod_database_code 7102327

loop_
_symmetry_equiv_pos_as_xyz
'x, y, z'
'-x, -y, -z'

loop_
_atom_site_label
_atom_site_type_symbol
_atom_site_fract_x
_atom_site_fract_y
_atom_site_fract_z
_atom_site_U_iso_or_equiv
_atom_site_adp_type
_atom_site_occupancy
_atom_site_symmetry_multiplicity
_atom_site_calc_flag
_atom_site_refinement_flags
_atom_site_disorder_assembly
_atom_site_disorder_group
Zn1 Zn 0.63054(11) 0.29042(8) 0.33050(7) 0.0322(3) Uani 1 1 d . . .
Zn2 Zn 0.66517(11) 0.23084(10) 0.15227(7) 0.0368(3) Uani 1 1 d . . .
Zn3 Zn 0.63376(11) 0.29769(9) -0.08151(7) 0.0324(3) Uani 1 1 d . . .
Zn4 Zn 0.53336(11) 0.45521(8) -0.29361(7) 0.0305(3) Uani 1 1 d . . .
Br1 Br 0.81265(13) 0.52031(10) 0.10521(8) 0.0597(4) Uani 1 1 d . . .
Br2 Br 0.76928(13) 0.61675(11) -0.20242(9) 0.0639(4) Uani 1 1 d . . .
O1 O 0.5896(7) 0.3457(6) 0.1992(4) 0.0446(17) Uani 1 1 d . . .
H1 H 0.5387 0.4202 0.1627 0.053 Uiso 1 1 calc R . .
O2 O 0.5365(6) 0.4478(5) -0.1687(4) 0.0379(16) Uani 1 1 d . . .
H2 H 0.4959 0.5094 -0.1530 0.045 Uiso 1 1 calc R . .
N1 N 0.6593(8) 0.4845(6) 0.3307(5) 0.0348(18) Uani 1 1 d . . .
N2 N 0.7317(8) 0.3758(6) 0.3452(5) 0.0327(18) Uani 1 1 d . . .
N3 N 0.3805(8) 0.4346(6) 0.3767(5) 0.0320(17) Uani 1 1 d . . .
N4 N 0.4531(7) 0.3251(6) 0.3923(5) 0.0339(18) Uani 1 1 d . . .
N5 N 0.7323(8) 0.1341(6) 0.3494(5) 0.0323(18) Uani 1 1 d . . .
N6 N 0.7421(8) 0.1110(7) 0.2745(5) 0.0355(19) Uani 1 1 d . . .
N7 N 0.8153(7) 0.2483(6) 0.0647(5) 0.0307(17) Uani 1 1 d . . .
N8 N 0.8022(8) 0.2796(6) -0.0279(5) 0.0331(18) Uani 1 1 d . . .
N9 N 0.5395(7) 0.1892(6) 0.1076(5) 0.0332(18) Uani 1 1 d . . .
N10 N 0.5270(7) 0.2163(6) 0.0149(5) 0.0295(17) Uani 1 1 d . . .
N11 N 0.6876(7) 0.2344(6) -0.1759(5) 0.0287(17) Uani 1 1 d . . .
N12 N 0.6369(7) 0.2988(6) -0.2642(5) 0.0288(17) Uani 1 1 d . . .
C1 C 0.7049(12) 0.6487(9) 0.3219(8) 0.053(3) Uani 1 1 d . . .
H1A H 0.6161 0.6897 0.2910 0.080 Uiso 1 1 calc R . .
H1B H 0.7716 0.6824 0.2851 0.080 Uiso 1 1 calc R . .
H1C H 0.6980 0.6510 0.3821 0.080 Uiso 1 1 calc R . .
C2 C 0.7503(11) 0.5289(8) 0.3337(6) 0.040(2) Uani 1 1 d . . .
C3 C 0.8759(10) 0.4524(8) 0.3482(7) 0.040(2) Uani 1 1 d . . .
H3 H 0.9581 0.4629 0.3520 0.048 Uiso 1 1 calc R . .
C4 C 0.8630(9) 0.3578(8) 0.3563(6) 0.038(2) Uani 1 1 d . . .
C5 C 0.9704(11) 0.2469(9) 0.3760(7) 0.052(3) Uani 1 1 d . . .
H5A H 0.9357 0.2017 0.3601 0.078 Uiso 1 1 calc R . .
H5B H 0.9945 0.2102 0.4412 0.078 Uiso 1 1 calc R . .
H5C H 1.0512 0.2562 0.3396 0.078 Uiso 1 1 calc R . .
C6 C 0.1589(10) 0.5492(8) 0.4142(7) 0.046(3) Uani 1 1 d . . .
H6A H 0.1762 0.5614 0.4659 0.069 Uiso 1 1 calc R . .
H6B H 0.0668 0.5463 0.4187 0.069 Uiso 1 1 calc R . .
H6C H 0.1673 0.6098 0.3568 0.069 Uiso 1 1 calc R . .
C7 C 0.2618(9) 0.4405(8) 0.4162(6) 0.035(2) Uani 1 1 d . . .
C8 C 0.2528(10) 0.3349(8) 0.4569(7) 0.041(2) Uani 1 1 d . . .
H8 H 0.1773 0.3151 0.4890 0.049 Uiso 1 1 calc R . .
C9 C 0.3731(9) 0.2661(8) 0.4416(6) 0.036(2) Uani 1 1 d . . .
C10 C 0.4207(11) 0.1441(8) 0.4711(8) 0.050(3) Uani 1 1 d . . .
H10A H 0.4411 0.1074 0.5369 0.075 Uiso 1 1 calc R . .
H10B H 0.5029 0.1215 0.4375 0.075 Uiso 1 1 calc R . .
H10C H 0.3494 0.1234 0.4584 0.075 Uiso 1 1 calc R . .
C11 C 0.7974(11) 0.0429(8) 0.5114(6) 0.041(2) Uani 1 1 d . . .
H11A H 0.8839 0.0479 0.5205 0.062 Uiso 1 1 calc R . .
H11B H 0.7867 -0.0250 0.5593 0.062 Uiso 1 1 calc R . .
H11C H 0.7223 0.1069 0.5143 0.062 Uiso 1 1 calc R . .
C12 C 0.7966(9) 0.0411(7) 0.4202(6) 0.032(2) Uani 1 1 d . . .
C13 C 0.8502(10) -0.0429(8) 0.3912(7) 0.044(3) Uani 1 1 d . . .
H13 H 0.9024 -0.1173 0.4267 0.053 Uiso 1 1 calc R . .
C14 C 0.8133(10) 0.0023(7) 0.2999(7) 0.036(2) Uani 1 1 d . . .
C15 C 0.8427(13) -0.0518(10) 0.2347(8) 0.061(3) Uani 1 1 d . . .
H15A H 0.7620 -0.0661 0.2279 0.092 Uiso 1 1 calc R . .
H15B H 0.9186 -0.1217 0.2584 0.092 Uiso 1 1 calc R . .
H15C H 0.8669 -0.0030 0.1751 0.092 Uiso 1 1 calc R . .
C16 C 0.9945(11) 0.2023(10) 0.1732(7) 0.053(3) Uani 1 1 d . . .
H16A H 0.9473 0.2618 0.1937 0.079 Uiso 1 1 calc R . .
H16B H 1.0925 0.1888 0.1710 0.079 Uiso 1 1 calc R . .
H16C H 0.9769 0.1348 0.2160 0.079 Uiso 1 1 calc R . .
C17 C 0.9446(10) 0.2346(7) 0.0811(6) 0.035(2) Uani 1 1 d . . .
C18 C 1.0142(9) 0.2576(8) -0.0024(7) 0.038(2) Uani 1 1 d . . .
H18 H 1.1059 0.2554 -0.0116 0.046 Uiso 1 1 calc R . .
C19 C 0.9233(9) 0.2842(7) -0.0687(6) 0.032(2) Uani 1 1 d . . .
C20 C 0.9397(11) 0.3178(10) -0.1677(7) 0.046(3) Uani 1 1 d . . .
H20A H 0.9578 0.2541 -0.1823 0.070 Uiso 1 1 calc R . .
H20B H 1.0161 0.3455 -0.1879 0.070 Uiso 1 1 calc R . .
H20C H 0.8563 0.3761 -0.1991 0.070 Uiso 1 1 calc R . .
C21 C 0.4510(12) 0.0802(11) 0.2556(7) 0.062(3) Uani 1 1 d . . .
H21A H 0.5417 0.0471 0.2835 0.093 Uiso 1 1 calc R . .
H21B H 0.4070 0.0243 0.2771 0.093 Uiso 1 1 calc R . .
H21C H 0.3962 0.1411 0.2730 0.093 Uiso 1 1 calc R . .
C22 C 0.4635(9) 0.1233(9) 0.1537(7) 0.042(3) Uani 1 1 d . . .
C23 C 0.4028(10) 0.1082(8) 0.0924(7) 0.044(3) Uani 1 1 d . . .
H23 H 0.3448 0.0660 0.1069 0.053 Uiso 1 1 calc R . .
C24 C 0.4433(9) 0.1667(8) 0.0058(6) 0.035(2) Uani 1 1 d . . .
C25 C 0.4067(12) 0.1797(10) -0.0823(8) 0.053(3) Uani 1 1 d . . .
H25A H 0.3669 0.2584 -0.1215 0.080 Uiso 1 1 calc R . .
H25B H 0.3403 0.1432 -0.0736 0.080 Uiso 1 1 calc R . .
H25C H 0.4881 0.1462 -0.1113 0.080 Uiso 1 1 calc R . .
C26 C 0.8334(11) 0.0489(8) -0.0823(8) 0.057(3) Uani 1 1 d . . .
H26A H 0.8864 0.0792 -0.0623 0.085 Uiso 1 1 calc R . .
H26B H 0.8942 -0.0176 -0.0902 0.085 Uiso 1 1 calc R . .
H26C H 0.7651 0.0300 -0.0362 0.085 Uiso 1 1 calc R . .
C27 C 0.7625(9) 0.1345(8) -0.1731(7) 0.034(2) Uani 1 1 d . . .
C28 C 0.7638(11) 0.1346(8) -0.2578(8) 0.048(3) Uani 1 1 d . . .
H28 H 0.8111 0.0745 -0.2745 0.057 Uiso 1 1 calc R . .
C29 C 0.6849(11) 0.2365(8) -0.3130(7) 0.042(2) Uani 1 1 d . . .
C30 C 0.6463(13) 0.2861(9) -0.4120(8) 0.057(3) Uani 1 1 d . . .
H30A H 0.5899 0.3640 -0.4303 0.085 Uiso 1 1 calc R . .
H30B H 0.5950 0.2465 -0.4213 0.085 Uiso 1 1 calc R . .
H30C H 0.7287 0.2804 -0.4491 0.085 Uiso 1 1 calc R . .
C31 C 0.767(3) 0.531(2) -0.011(2) 0.082(8) Uani 0.68(4) 1 d PU A 1
H31A H 0.8163 0.4602 -0.0172 0.099 Uiso 0.68(4) 1 calc PR A 1
H31B H 0.6682 0.5461 -0.0144 0.099 Uiso 0.68(4) 1 calc PR A 1
C32 C 0.803(3) 0.615(2) -0.082(2) 0.077(8) Uani 0.68(4) 1 d PU A 1
H32A H 0.8997 0.6034 -0.0758 0.092 Uiso 0.68(4) 1 calc PR A 1
H32B H 0.7475 0.6870 -0.0790 0.092 Uiso 0.68(4) 1 calc PR A 1
C31A C 0.828(6) 0.587(5) -0.027(5) 0.089(13) Uani 0.32(4) 1 d PU A 2
H31C H 0.7901 0.6684 -0.0485 0.107 Uiso 0.32(4) 1 calc PR A 2
H31D H 0.9255 0.5674 -0.0433 0.107 Uiso 0.32(4) 1 calc PR A 2
C32A C 0.764(6) 0.557(5) -0.075(5) 0.089(13) Uani 0.32(4) 1 d PU A 2
H32C H 0.6669 0.5756 -0.0568 0.107 Uiso 0.32(4) 1 calc PR A 2
H32D H 0.8024 0.4758 -0.0527 0.107 Uiso 0.32(4) 1 calc PR A 2

loop_
_atom_site_aniso_label
_atom_site_aniso_U_11
_atom_site_aniso_U_22
_atom_site_aniso_U_33
_atom_site_aniso_U_23
_atom_site_aniso_U_13
_atom_site_aniso_U_12
Zn1 0.0324(6) 0.0301(6) 0.0286(6) -0.0080(5) -0.0024(5) -0.0083(5)
Zn2 0.0354(6) 0.0560(7) 0.0230(6) -0.0155(5) 0.0014(5) -0.0211(5)
Zn3 0.0335(6) 0.0407(6) 0.0210(6) -0.0074(5) -0.0019(4) -0.0158(5)
Zn4 0.0340(6) 0.0280(5) 0.0271(6) -0.0098(4) -0.0013(5) -0.0091(5)
Br1 0.0604(8) 0.0636(7) 0.0516(7) -0.0199(6) 0.0048(6) -0.0234(6)
Br2 0.0589(8) 0.0806(9) 0.0554(8) -0.0283(7) 0.0034(6) -0.0274(7)
O1 0.047(4) 0.045(4) 0.026(4) 0.000(3) -0.012(3) -0.010(3)
O2 0.044(4) 0.041(4) 0.035(4) -0.024(3) 0.006(3) -0.012(3)
N1 0.038(4) 0.037(4) 0.032(4) -0.014(4) -0.004(4) -0.013(4)
N2 0.038(5) 0.031(4) 0.026(4) -0.008(3) -0.003(3) -0.012(4)
N3 0.038(4) 0.027(4) 0.026(4) -0.008(3) 0.000(3) -0.010(3)
N4 0.032(4) 0.035(4) 0.032(4) -0.012(4) 0.005(3) -0.011(4)
N5 0.041(4) 0.035(4) 0.023(4) -0.013(3) -0.007(3) -0.010(4)
N6 0.031(4) 0.050(5) 0.029(4) -0.015(4) 0.001(3) -0.018(4)
N7 0.030(4) 0.034(4) 0.028(4) -0.007(3) -0.006(3) -0.014(3)
N8 0.040(5) 0.037(4) 0.019(4) -0.008(3) 0.001(3) -0.013(4)
N9 0.029(4) 0.047(5) 0.023(4) -0.011(4) 0.002(3) -0.017(4)
N10 0.031(4) 0.042(4) 0.022(4) -0.015(3) -0.001(3) -0.015(4)
N11 0.031(4) 0.030(4) 0.021(4) -0.008(3) 0.001(3) -0.008(3)
N12 0.036(4) 0.027(4) 0.023(4) -0.007(3) -0.010(3) -0.010(3)
C1 0.057(7) 0.058(7) 0.052(7) -0.019(6) -0.012(6) -0.027(6)
C2 0.058(7) 0.051(6) 0.019(5) -0.014(4) 0.003(5) -0.029(6)
C3 0.034(6) 0.045(6) 0.040(6) -0.016(5) -0.001(4) -0.013(5)
C4 0.033(5) 0.042(6) 0.027(5) -0.010(4) -0.007(4) -0.002(4)
C5 0.043(6) 0.058(7) 0.038(6) -0.017(5) -0.013(5) 0.002(5)
C6 0.040(6) 0.052(6) 0.046(6) -0.026(5) 0.017(5) -0.014(5)
C7 0.030(5) 0.060(6) 0.020(5) -0.022(5) 0.002(4) -0.012(5)
C8 0.041(6) 0.042(6) 0.045(6) -0.015(5) 0.004(5) -0.025(5)
C9 0.032(5) 0.039(5) 0.035(5) -0.011(4) -0.004(4) -0.012(4)
C10 0.055(7) 0.033(5) 0.057(7) -0.016(5) 0.024(6) -0.021(5)
C11 0.053(6) 0.036(5) 0.030(5) -0.012(4) -0.007(5) -0.010(5)
C12 0.036(5) 0.025(5) 0.030(5) -0.011(4) 0.002(4) -0.004(4)
C13 0.043(6) 0.030(5) 0.043(6) -0.009(5) -0.007(5) 0.000(4)
C14 0.038(5) 0.027(5) 0.040(6) -0.014(4) -0.001(5) -0.008(4)
C15 0.081(9) 0.070(8) 0.049(7) -0.035(6) 0.000(7) -0.030(7)
C16 0.054(7) 0.068(7) 0.042(6) -0.012(6) -0.015(5) -0.033(6)
C17 0.037(5) 0.035(5) 0.030(5) -0.004(4) -0.004(4) -0.017(4)
C18 0.024(5) 0.039(5) 0.055(7) -0.023(5) 0.010(5) -0.012(4)
C19 0.033(5) 0.033(5) 0.033(5) -0.014(4) 0.003(4) -0.015(4)
C20 0.046(6) 0.076(8) 0.035(6) -0.029(6) 0.016(5) -0.040(6)
C21 0.060(7) 0.094(9) 0.027(6) -0.008(6) 0.008(5) -0.045(7)
C22 0.028(5) 0.064(7) 0.030(5) -0.008(5) 0.007(4) -0.025(5)
C23 0.041(6) 0.047(6) 0.045(6) -0.010(5) 0.007(5) -0.029(5)
C24 0.031(5) 0.039(5) 0.035(5) -0.019(4) 0.003(4) -0.010(4)
C25 0.052(7) 0.077(8) 0.051(7) -0.036(6) 0.003(6) -0.032(6)
C26 0.046(7) 0.036(6) 0.068(8) -0.005(6) -0.015(6) -0.006(5)
C27 0.029(5) 0.037(5) 0.035(5) -0.013(4) 0.000(4) -0.011(4)
C28 0.053(7) 0.030(5) 0.061(7) -0.029(5) 0.003(6) -0.002(5)
C29 0.051(6) 0.045(6) 0.039(6) -0.028(5) 0.007(5) -0.016(5)
C30 0.077(9) 0.051(7) 0.044(7) -0.028(6) -0.006(6) -0.010(6)
C31 0.064(12) 0.058(13) 0.11(2) -0.020(14) -0.008(14) -0.017(10)
C32 0.070(12) 0.056(13) 0.11(2) -0.018(13) -0.032(13) -0.040(10)
C31A 0.06(2) 0.08(2) 0.11(3) -0.02(2) -0.02(2) -0.038(18)
C32A 0.063(19) 0.08(2) 0.11(3) -0.01(2) -0.02(2) -0.031(18)

loop_
_atom_type_symbol
_atom_type_description
_atom_type_scat_dispersion_real
_atom_type_scat_dispersion_imag
_atom_type_scat_source
C C 0.0033 0.0016 'International Tables Vol C Tables 4.2.6.8 and 6.1.1.4'
H H 0.0000 0.0000 'International Tables Vol C Tables 4.2.6.8 and 6.1.1.4'
N N 0.0061 0.0033 'International Tables Vol C Tables 4.2.6.8 and 6.1.1.4'
O O 0.0106 0.0060 'International Tables Vol C Tables 4.2.6.8 and 6.1.1.4'
Zn Zn 0.2839 1.4301 'International Tables Vol C Tables 4.2.6.8 and 6.1.1.4'
Br Br -0.2901 2.4595 'International Tables Vol C Tables 4.2.6.8 and 6.1.1.4'

loop_
_geom_angle_atom_site_label_1
_geom_angle_atom_site_label_2
_geom_angle_atom_site_label_3
_geom_angle
_geom_angle_site_symmetry_1
_geom_angle_site_symmetry_3
O1 Zn1 N4 106.7(3) . .
O1 Zn1 N2 109.0(3) . .
N4 Zn1 N2 106.8(3) . .
O1 Zn1 N5 96.2(3) . .
N4 Zn1 N5 118.7(3) . .
N2 Zn1 N5 118.0(3) . .
O1 Zn2 N9 118.8(3) . .
O1 Zn2 N7 114.8(3) . .
N9 Zn2 N7 109.6(3) . .
O1 Zn2 N6 93.9(3) . .
N9 Zn2 N6 109.1(3) . .
N7 Zn2 N6 109.2(3) . .
O2 Zn3 N8 115.3(3) . .
O2 Zn3 N10 118.2(3) . .
N8 Zn3 N10 110.0(3) . .
O2 Zn3 N11 94.6(3) . .
N8 Zn3 N11 108.0(3) . .
N10 Zn3 N11 109.1(3) . .
N12 Zn4 N1 119.6(3) . 2_665
N12 Zn4 O2 96.8(3) . .
N1 Zn4 O2 106.8(3) 2_665 .
N12 Zn4 N3 117.5(3) . 2_665
N1 Zn4 N3 107.2(3) 2_665 2_665
O2 Zn4 N3 107.3(3) . 2_665
Zn2 O1 Zn1 112.9(3) . .
Zn2 O1 H1 123.6 . .
Zn1 O1 H1 123.6 . .
Zn3 O2 Zn4 111.7(3) . .
Zn3 O2 H2 124.1 . .
Zn4 O2 H2 124.1 . .
C2 N1 N2 106.6(8) . .
C2 N1 Zn4 134.5(7) . 2_665
N2 N1 Zn4 118.1(6) . 2_665
C4 N2 N1 107.7(7) . .
C4 N2 Zn1 134.8(7) . .
N1 N2 Zn1 117.0(6) . .
C7 N3 N4 108.6(7) . .
C7 N3 Zn4 134.9(6) . 2_665
N4 N3 Zn4 116.1(5) . 2_665
C9 N4 N3 107.0(7) . .
C9 N4 Zn1 134.0(6) . .
N3 N4 Zn1 118.5(5) . .
C12 N5 N6 108.9(7) . .
C12 N5 Zn1 135.3(6) . .
N6 N5 Zn1 115.9(5) . .
C14 N6 N5 107.6(7) . .
C14 N6 Zn2 131.3(7) . .
N5 N6 Zn2 121.1(6) . .
C17 N7 N8 107.9(7) . .
C17 N7 Zn2 128.6(6) . .
N8 N7 Zn2 123.4(5) . .
C19 N8 N7 108.8(7) . .
C19 N8 Zn3 129.1(6) . .
N7 N8 Zn3 121.8(5) . .
C22 N9 N10 106.8(7) . .
C22 N9 Zn2 131.0(6) . .
N10 N9 Zn2 121.8(5) . .
C24 N10 N9 108.4(7) . .
C24 N10 Zn3 128.0(6) . .
N9 N10 Zn3 123.2(5) . .
C27 N11 N12 106.7(7) . .
C27 N11 Zn3 133.6(6) . .
N12 N11 Zn3 119.6(5) . .
C29 N12 N11 107.9(7) . .
C29 N12 Zn4 134.9(6) . .
N11 N12 Zn4 116.8(5) . .
C2 C1 H1A 109.5 . .
C2 C1 H1B 109.5 . .
H1A C1 H1B 109.5 . .
C2 C1 H1C 109.5 . .
H1A C1 H1C 109.5 . .
H1B C1 H1C 109.5 . .
N1 C2 C3 109.5(9) . .
N1 C2 C1 120.9(9) . .
C3 C2 C1 129.6(9) . .
C2 C3 C4 107.3(9) . .
C2 C3 H3 126.4 . .
C4 C3 H3 126.4 . .
N2 C4 C3 108.9(8) . .
N2 C4 C5 122.0(9) . .
C3 C4 C5 129.1(10) . .
C4 C5 H5A 109.5 . .
C4 C5 H5B 109.5 . .
H5A C5 H5B 109.5 . .
C4 C5 H5C 109.5 . .
H5A C5 H5C 109.5 . .
H5B C5 H5C 109.5 . .
C7 C6 H6A 109.5 . .
C7 C6 H6B 109.5 . .
H6A C6 H6B 109.5 . .
C7 C6 H6C 109.5 . .
H6A C6 H6C 109.5 . .
H6B C6 H6C 109.5 . .
N3 C7 C8 108.6(8) . .
N3 C7 C6 121.8(9) . .
C8 C7 C6 129.5(9) . .
C9 C8 C7 106.5(9) . .
C9 C8 H8 126.8 . .
C7 C8 H8 126.8 . .
N4 C9 C8 109.2(8) . .
N4 C9 C10 121.1(8) . .
C8 C9 C10 129.7(9) . .
C9 C10 H10A 109.5 . .
C9 C10 H10B 109.5 . .
H10A C10 H10B 109.5 . .
C9 C10 H10C 109.5 . .
H10A C10 H10C 109.5 . .
H10B C10 H10C 109.5 . .
C12 C11 H11A 109.5 . .
C12 C11 H11B 109.5 . .
H11A C11 H11B 109.5 . .
C12 C11 H11C 109.5 . .
H11A C11 H11C 109.5 . .
H11B C11 H11C 109.5 . .
N5 C12 C13 108.6(8) . .
N5 C12 C11 119.8(8) . .
C13 C12 C11 131.7(9) . .
C12 C13 C14 106.5(8) . .
C12 C13 H13 126.7 . .
C14 C13 H13 126.7 . .
N6 C14 C13 108.5(8) . .
N6 C14 C15 122.0(9) . .
C13 C14 C15 129.5(9) . .
C14 C15 H15A 109.5 . .
C14 C15 H15B 109.5 . .
H15A C15 H15B 109.5 . .
C14 C15 H15C 109.5 . .
H15A C15 H15C 109.5 . .
H15B C15 H15C 109.5 . .
C17 C16 H16A 109.5 . .
C17 C16 H16B 109.5 . .
H16A C16 H16B 109.5 . .
C17 C16 H16C 109.5 . .
H16A C16 H16C 109.5 . .
H16B C16 H16C 109.5 . .
N7 C17 C18 108.3(8) . .
N7 C17 C16 122.8(9) . .
C18 C17 C16 128.9(9) . .
C19 C18 C17 106.7(8) . .
C19 C18 H18 126.6 . .
C17 C18 H18 126.6 . .
N8 C19 C18 108.3(8) . .
N8 C19 C20 121.3(8) . .
C18 C19 C20 130.3(9) . .
C19 C20 H20A 109.5 . .
C19 C20 H20B 109.5 . .
H20A C20 H20B 109.5 . .
C19 C20 H20C 109.5 . .
H20A C20 H20C 109.5 . .
H20B C20 H20C 109.5 . .
C22 C21 H21A 109.5 . .
C22 C21 H21B 109.5 . .
H21A C21 H21B 109.5 . .
C22 C21 H21C 109.5 . .
H21A C21 H21C 109.5 . .
H21B C21 H21C 109.5 . .
N9 C22 C23 109.9(8) . .
N9 C22 C21 121.5(9) . .
C23 C22 C21 128.6(9) . .
C22 C23 C24 106.7(8) . .
C22 C23 H23 126.6 . .
C24 C23 H23 126.6 . .
N10 C24 C23 108.2(8) . .
N10 C24 C25 122.8(9) . .
C23 C24 C25 129.0(9) . .
C24 C25 H25A 109.5 . .
C24 C25 H25B 109.5 . .
H25A C25 H25B 109.5 . .
C24 C25 H25C 109.5 . .
H25A C25 H25C 109.5 . .
H25B C25 H25C 109.5 . .
C27 C26 H26A 109.5 . .
C27 C26 H26B 109.5 . .
H26A C26 H26B 109.5 . .
C27 C26 H26C 109.5 . .
H26A C26 H26C 109.5 . .
H26B C26 H26C 109.5 . .
N11 C27 C28 109.7(8) . .
N11 C27 C26 116.5(9) . .
C28 C27 C26 133.7(9) . .
C29 C28 C27 106.8(9) . .
C29 C28 H28 126.6 . .
C27 C28 H28 126.6 . .
C28 C29 N12 108.8(9) . .
C28 C29 C30 131.8(9) . .
N12 C29 C30 119.4(9) . .
C29 C30 H30A 109.5 . .
C29 C30 H30B 109.5 . .
H30A C30 H30B 109.5 . .
C29 C30 H30C 109.5 . .
H30A C30 H30C 109.5 . .
H30B C30 H30C 109.5 . .
C32 C31 Br1 109(2) . .
C32 C31 H31A 109.9 . .
Br1 C31 H31A 109.9 . .
C32 C31 H31B 109.9 . .
Br1 C31 H31B 109.9 . .
H31A C31 H31B 108.3 . .
C31 C32 Br2 109(2) . .
C31 C32 H32A 110.0 . .
Br2 C32 H32A 110.0 . .
C31 C32 H32B 110.0 . .
Br2 C32 H32B 110.0 . .
H32A C32 H32B 108.4 . .
C32A C31A Br1 115(5) . .
C32A C31A H31C 108.5 . .
Br1 C31A H31C 108.5 . .
C32A C31A H31D 108.5 . .
Br1 C31A H31D 108.5 . .
H31C C31A H31D 107.5 . .
C31A C32A Br2 119(6) . .
C31A C32A H32C 107.5 . .
Br2 C32A H32C 107.5 . .
C31A C32A H32D 107.5 . .
Br2 C32A H32D 107.5 . .
H32C C32A H32D 107.0 . .

loop_
_geom_bond_atom_site_label_1
_geom_bond_atom_site_label_2
_geom_bond_distance
_geom_bond_site_symmetry_2
Zn1 O1 1.979(6) .
Zn1 N4 1.987(7) .
Zn1 N2 1.992(7) .
Zn1 N5 1.993(7) .
Zn2 O1 1.956(7) .
Zn2 N9 1.970(7) .
Zn2 N7 1.977(7) .
Zn2 N6 2.013(8) .
Zn3 O2 1.963(6) .
Zn3 N8 1.981(8) .
Zn3 N10 1.984(7) .
Zn3 N11 2.007(7) .
Zn4 N12 1.963(7) .
Zn4 N1 1.971(8) 2_665
Zn4 O2 1.985(6) .
Zn4 N3 1.994(7) 2_665
Br1 C31 1.95(3) .
Br1 C31A 1.95(7) .
Br2 C32A 1.87(7) .
Br2 C32 2.03(3) .
O1 H1 0.9500 .
O2 H2 0.9500 .
N1 C2 1.348(12) .
N1 N2 1.385(10) .
N1 Zn4 1.971(8) 2_665
N2 C4 1.341(12) .
N3 C7 1.312(11) .
N3 N4 1.391(10) .
N3 Zn4 1.994(7) 2_665
N4 C9 1.344(11) .
N5 C12 1.342(11) .
N5 N6 1.368(10) .
N6 C14 1.351(12) .
N7 C17 1.359(11) .
N7 N8 1.382(10) .
N8 C19 1.361(11) .
N9 C22 1.364(11) .
N9 N10 1.394(10) .
N10 C24 1.377(11) .
N11 C27 1.336(12) .
N11 N12 1.383(9) .
N12 C29 1.351(12) .
C1 C2 1.528(14) .
C1 H1A 0.9800 .
C1 H1B 0.9800 .
C1 H1C 0.9800 .
C2 C3 1.348(14) .
C3 C4 1.354(14) .
C3 H3 0.9500 .
C4 C5 1.499(14) .
C5 H5A 0.9800 .
C5 H5B 0.9800 .
C5 H5C 0.9800 .
C6 C7 1.522(14) .
C6 H6A 0.9800 .
C6 H6B 0.9800 .
C6 H6C 0.9800 .
C7 C8 1.395(13) .
C8 C9 1.357(14) .
C8 H8 0.9500 .
C9 C10 1.490(13) .
C10 H10A 0.9800 .
C10 H10B 0.9800 .
C10 H10C 0.9800 .
C11 C12 1.488(13) .
C11 H11A 0.9800 .
C11 H11B 0.9800 .
C11 H11C 0.9800 .
C12 C13 1.372(13) .
C13 C14 1.386(14) .
C13 H13 0.9500 .
C14 C15 1.494(15) .
C15 H15A 0.9800 .
C15 H15B 0.9800 .
C15 H15C 0.9800 .
C16 C17 1.477(13) .
C16 H16A 0.9800 .
C16 H16B 0.9800 .
C16 H16C 0.9800 .
C17 C18 1.406(13) .
C18 C19 1.383(13) .
C18 H18 0.9500 .
C19 C20 1.465(13) .
C20 H20A 0.9800 .
C20 H20B 0.9800 .
C20 H20C 0.9800 .
C21 C22 1.497(14) .
C21 H21A 0.9800 .
C21 H21B 0.9800 .
C21 H21C 0.9800 .
C22 C23 1.385(15) .
C23 C24 1.386(13) .
C23 H23 0.9500 .
C24 C25 1.451(14) .
C25 H25A 0.9800 .
C25 H25B 0.9800 .
C25 H25C 0.9800 .
C26 C27 1.525(14) .
C26 H26A 0.9800 .
C26 H26B 0.9800 .
C26 H26C 0.9800 .
C27 C28 1.369(14) .
C28 C29 1.350(14) .
C28 H28 0.9500 .
C29 C30 1.498(14) .
C30 H30A 0.9800 .
C30 H30B 0.9800 .
C30 H30C 0.9800 .
C31 C32 1.39(5) .
C31 H31A 0.9900 .
C31 H31B 0.9900 .
C32 H32A 0.9900 .
C32 H32B 0.9900 .
C31A C32A 1.37(12) .
C31A H31C 0.9900 .
C31A H31D 0.9900 .
C32A H32C 0.9900 .
C32A H32D 0.9900 .
